data_7159349
loop_
_publ_author_name
'Zhang, Tao'
'Ni, Yifeng'
'Sun, Jiangtao'

_publ_section_title
;
 Copper-catalyzed reaction of benzoxazinanones with sulfilimines: access
 to 2-ethynyl-benzoimidazoles <i>via</i> an abnormal skeletal
 rearrangement.
;
_journal_issue 22
_journal_name_full 'Organic &amp; biomolecular chemistry'
_journal_page_first 4583
_journal_page_last 4586
_journal_paper_doi 10.1039/d3ob00569k
_journal_volume 21
_journal_year 2023
_chemical_formula_moiety 'C22 H18 N2 O2 S'
_chemical_formula_sum 'C22 H18 N2 O2 S'
_chemical_formula_weight 374.44
_space_group_crystal_system monoclinic
_space_group_IT_number 14
_space_group_name_Hall '-P 2ybc'
_space_group_name_H-M_alt 'P 1 21/c 1'
_atom_sites_solution_hydrogens geom
_atom_sites_solution_primary dual
_audit_creation_date 2022-07-05
_audit_creation_method
;
Olex2 1.5
(compiled 2021.12.09 svn.r5202d8cf for OlexSys, GUI svn.r6439)
;
_audit_update_record
;
2023-03-28 deposited with the CCDC.	2023-05-15 downloaded from the CCDC.
;
_cell_angle_alpha 90
_cell_angle_beta 116.0440(10)
_cell_angle_gamma 90
_cell_formula_units_Z 4
_cell_length_a 9.1365(2)
_cell_length_b 21.8460(4)
_cell_length_c 10.2421(2)
_cell_measurement_reflns_used 9942
_cell_measurement_temperature 213.00
_cell_measurement_theta_max 54.974
_cell_measurement_theta_min 4.688
_cell_volume 1836.70(7)
_computing_cell_refinement 'SAINT v8.37A (Bruker, 2015)'
_computing_data_reduction 'SAINT v8.37A (Bruker, 2015)'
_computing_molecular_graphics 'Olex2 1.5 (Dolomanov et al., 2009)'
_computing_publication_material 'Olex2 1.5 (Dolomanov et al., 2009)'
_computing_structure_refinement 'SHELXL 2018/3 (Sheldrick, 2015)'
_computing_structure_solution 'SHELXT 2018/2 (Sheldrick, 2018)'
_diffrn_ambient_temperature 213.00
_diffrn_measured_fraction_theta_full 0.992
_diffrn_measured_fraction_theta_max 0.991
_diffrn_measurement_device_type 'Bruker D8 Venture'
_diffrn_measurement_method '\f and \w scans'
_diffrn_radiation_type GaK\a
_diffrn_radiation_wavelength 1.34139
_diffrn_reflns_av_R_equivalents 0.0417
_diffrn_reflns_av_unetI/netI 0.0272
_diffrn_reflns_Laue_measured_fraction_full 0.992
_diffrn_reflns_Laue_measured_fraction_max 0.991
_diffrn_reflns_limit_h_max 11
_diffrn_reflns_limit_h_min -10
_diffrn_reflns_limit_k_max 26
_diffrn_reflns_limit_k_min -26
_diffrn_reflns_limit_l_max 12
_diffrn_reflns_limit_l_min -12
_diffrn_reflns_number 19091
_diffrn_reflns_point_group_measured_fraction_full 0.992
_diffrn_reflns_point_group_measured_fraction_max 0.991
_diffrn_reflns_theta_full 53.594
_diffrn_reflns_theta_max 54.949
_diffrn_reflns_theta_min 4.687
_diffrn_source_current 2.86
_diffrn_source_power 0.1995708
_diffrn_source_voltage 69.78
_diffrn_standards_number 0
_exptl_absorpt_coefficient_mu 1.125
_exptl_absorpt_correction_T_max 0.7508
_exptl_absorpt_correction_T_min 0.5926
_exptl_absorpt_correction_type multi-scan
_exptl_absorpt_process_details
;
SADABS-2016/2 (Bruker,2016/2) was used for absorption correction.
wR2(int) was 0.1620 before and 0.0603 after correction.
The Ratio of minimum to maximum transmission is 0.7893.
The \l/2 correction factor is Not present.
;
_exptl_crystal_colour colourless
_exptl_crystal_colour_primary colourless
_exptl_crystal_density_diffrn 1.354
_exptl_crystal_description block
_exptl_crystal_F_000 784
_exptl_crystal_size_max 0.07
_exptl_crystal_size_mid 0.07
_exptl_crystal_size_min 0.05
_refine_diff_density_max 0.224
_refine_diff_density_min -0.383
_refine_diff_density_rms 0.039
_refine_ls_extinction_method none
_refine_ls_goodness_of_fit_ref 1.050
_refine_ls_hydrogen_treatment constr
_refine_ls_matrix_type full
_refine_ls_number_parameters 245
_refine_ls_number_reflns 3476
_refine_ls_number_restraints 0
_refine_ls_restrained_S_all 1.050
_refine_ls_R_factor_all 0.0389
_refine_ls_R_factor_gt 0.0351
_refine_ls_shift/su_max 0.001
_refine_ls_shift/su_mean 0.000
_refine_ls_structure_factor_coef Fsqd
_refine_ls_weighting_details 'w=1/[\s^2^(Fo^2^)+(0.0464P)^2^+0.6011P] where P=(Fo^2^+2Fc^2^)/3'
_refine_ls_weighting_scheme calc
_refine_ls_wR_factor_gt 0.0922
_refine_ls_wR_factor_ref 0.0948
_reflns_Friedel_coverage 0.000
_reflns_number_gt 3155
_reflns_number_total 3476
_reflns_threshold_expression 'I > 2\s(I)'
_cod_data_source_file d3ob00569k2.cif
_cod_data_source_block 220705sjt_0m
_cod_depositor_comments 'Adding full bibliography for 7159349--7159350.cif.'
_cod_database_code 7159349
_shelx_shelxl_version_number 2018/3
_shelx_space_group_comment
;
The symmetry employed for this shelxl refinement is uniquely defined
by the following loop, which should always be used as a source of
symmetry information in preference to the above space-group names.
They are only intended as comments.
;
_shelx_estimated_absorpt_t_max 0.946
_shelx_estimated_absorpt_t_min 0.925
_olex2_refinement_description
;
1. Fixed Uiso
 At 1.2 times of:
  All C(H) groups
 At 1.5 times of:
  All C(H,H,H) groups
2.a Ternary CH refined with riding coordinates:
 C1(H1)
2.b Aromatic/amide H refined with riding coordinates:
 C5(H5), C6(H6), C7(H7), C8(H8), C9(H9), C12(H12), C13(H13), C14(H14),
 C15(H15), C17(H17), C18(H18), C20(H20), C21(H21)
2.c Idealised Me refined as rotating group:
 C22(H22A,H22B,H22C)
2.d :
 C3(H3)
;
_olex2_submission_special_instructions 'No special instructions were received'

loop_
_space_group_symop_operation_xyz
'x, y, z'
'-x, y+1/2, -z+1/2'
'-x, -y, -z'
'x, -y-1/2, z-1/2'

loop_
_atom_site_label
_atom_site_type_symbol
_atom_site_fract_x
_atom_site_fract_y
_atom_site_fract_z
_atom_site_U_iso_or_equiv
_atom_site_adp_type
_atom_site_occupancy
_atom_site_site_symmetry_order
_atom_site_calc_flag
_atom_site_refinement_flags_posn
_atom_site_refinement_flags_adp
_atom_site_refinement_flags_occupancy
_atom_site_disorder_assembly
_atom_site_disorder_group
S1 S 0.78822(4) 0.55601(2) 0.63521(4) 0.03192(12) Uani 1 1 d . . . . .
O1 O 0.67940(14) 0.51004(5) 0.64002(12) 0.0413(3) Uani 1 1 d . . . . .
O2 O 0.94636(13) 0.56289(5) 0.75283(12) 0.0444(3) Uani 1 1 d . . . . .
N1 N 0.69438(14) 0.62332(5) 0.62666(12) 0.0290(3) Uani 1 1 d . . . . .
N2 N 0.54991(14) 0.67054(5) 0.40022(12) 0.0305(3) Uani 1 1 d . . . . .
C1 C 0.52842(16) 0.62904(6) 0.50363(14) 0.0284(3) Uani 1 1 d . . . . .
H1 H 0.488554 0.588610 0.458273 0.034 Uiso 1 1 calc R U . . .
C2 C 0.41568(18) 0.65557(7) 0.55598(16) 0.0355(3) Uani 1 1 d . . . . .
C3 C 0.3223(2) 0.67832(9) 0.5921(2) 0.0543(5) Uani 1 1 d . . . . .
H3 H 0.247865 0.696463 0.620971 0.065 Uiso 1 1 calc R U . . .
C4 C 0.47089(16) 0.65895(6) 0.24989(14) 0.0275(3) Uani 1 1 d . . . . .
C5 C 0.54050(18) 0.67434(7) 0.15739(15) 0.0339(3) Uani 1 1 d . . . . .
H5 H 0.641978 0.694231 0.194160 0.041 Uiso 1 1 calc R U . . .
C6 C 0.4594(2) 0.66017(8) 0.01135(16) 0.0409(4) Uani 1 1 d . . . . .
H6 H 0.506161 0.671015 -0.050865 0.049 Uiso 1 1 calc R U . . .
C7 C 0.3111(2) 0.63039(8) -0.04499(17) 0.0424(4) Uani 1 1 d . . . . .
H7 H 0.257670 0.620633 -0.144383 0.051 Uiso 1 1 calc R U . . .
C8 C 0.24233(19) 0.61517(7) 0.04653(17) 0.0393(4) Uani 1 1 d . . . . .
H8 H 0.141710 0.594656 0.009251 0.047 Uiso 1 1 calc R U . . .
C9 C 0.31988(17) 0.62977(7) 0.19251(16) 0.0333(3) Uani 1 1 d . . . . .
H9 H 0.270600 0.619990 0.253384 0.040 Uiso 1 1 calc R U . . .
C10 C 0.69432(17) 0.70314(6) 0.47724(15) 0.0285(3) Uani 1 1 d . . . . .
C11 C 0.78073(16) 0.67660(6) 0.61358(14) 0.0284(3) Uani 1 1 d . . . . .
C12 C 0.92632(18) 0.69996(7) 0.71477(16) 0.0360(3) Uani 1 1 d . . . . .
H12 H 0.983193 0.681252 0.805994 0.043 Uiso 1 1 calc R U . . .
C13 C 0.9864(2) 0.75213(8) 0.67749(18) 0.0430(4) Uani 1 1 d . . . . .
H13 H 1.085825 0.769099 0.744035 0.052 Uiso 1 1 calc R U . . .
C14 C 0.9012(2) 0.77912(7) 0.54362(19) 0.0434(4) Uani 1 1 d . . . . .
H14 H 0.943792 0.814556 0.521022 0.052 Uiso 1 1 calc R U . . .
C15 C 0.7536(2) 0.75562(7) 0.44045(17) 0.0368(3) Uani 1 1 d . . . . .
H15 H 0.696582 0.774566 0.349548 0.044 Uiso 1 1 calc R U . . .
C16 C 0.80288(18) 0.54990(6) 0.47068(16) 0.0312(3) Uani 1 1 d . . . . .
C17 C 0.92772(19) 0.58010(7) 0.45404(19) 0.0396(4) Uani 1 1 d . . . . .
H17 H 1.010088 0.600461 0.532981 0.048 Uiso 1 1 calc R U . . .
C18 C 0.9285(2) 0.57962(7) 0.3196(2) 0.0449(4) Uani 1 1 d . . . . .
H18 H 1.011950 0.600324 0.307623 0.054 Uiso 1 1 calc R U . . .
C19 C 0.8095(2) 0.54941(7) 0.20190(19) 0.0414(4) Uani 1 1 d . . . . .
C20 C 0.6880(2) 0.51879(7) 0.22213(18) 0.0410(4) Uani 1 1 d . . . . .
H20 H 0.607215 0.497605 0.143678 0.049 Uiso 1 1 calc R U . . .
C21 C 0.68308(19) 0.51875(7) 0.35507(16) 0.0355(3) Uani 1 1 d . . . . .
H21 H 0.599767 0.497903 0.367013 0.043 Uiso 1 1 calc R U . . .
C22 C 0.8100(3) 0.55021(9) 0.0551(2) 0.0594(5) Uani 1 1 d . . . . .
H22A H 0.749025 0.515380 -0.001335 0.089 Uiso 1 1 calc R U . . .
H22B H 0.921368 0.547989 0.067383 0.089 Uiso 1 1 calc R U . . .
H22C H 0.760031 0.587765 0.004780 0.089 Uiso 1 1 calc R U . . .

loop_
_atom_site_aniso_label
_atom_site_aniso_U_11
_atom_site_aniso_U_22
_atom_site_aniso_U_33
_atom_site_aniso_U_23
_atom_site_aniso_U_13
_atom_site_aniso_U_12
S1 0.0283(2) 0.0319(2) 0.0306(2) 0.00325(13) 0.00830(16) 0.00020(13)
O1 0.0442(7) 0.0363(6) 0.0421(6) 0.0077(4) 0.0179(5) -0.0056(5)
O2 0.0326(6) 0.0460(6) 0.0389(6) 0.0015(5) 0.0013(5) 0.0041(5)
N1 0.0247(6) 0.0335(6) 0.0267(6) -0.0005(5) 0.0096(5) -0.0016(5)
N2 0.0271(6) 0.0361(6) 0.0269(6) 0.0016(5) 0.0107(5) -0.0070(5)
C1 0.0241(7) 0.0325(7) 0.0274(7) 0.0015(5) 0.0103(6) -0.0033(5)
C2 0.0297(8) 0.0394(8) 0.0377(8) 0.0006(6) 0.0152(7) -0.0046(6)
C3 0.0429(10) 0.0645(12) 0.0661(12) -0.0067(9) 0.0338(9) 0.0009(9)
C4 0.0251(7) 0.0266(6) 0.0278(7) 0.0026(5) 0.0088(6) 0.0041(5)
C5 0.0309(8) 0.0371(8) 0.0331(7) 0.0010(6) 0.0136(6) -0.0018(6)
C6 0.0441(9) 0.0483(9) 0.0321(8) 0.0021(6) 0.0184(7) -0.0009(7)
C7 0.0411(9) 0.0485(9) 0.0285(7) -0.0022(6) 0.0070(7) 0.0018(7)
C8 0.0292(8) 0.0422(8) 0.0366(8) -0.0008(6) 0.0053(6) -0.0008(6)
C9 0.0251(7) 0.0386(8) 0.0337(7) 0.0027(6) 0.0105(6) 0.0007(6)
C10 0.0266(7) 0.0314(7) 0.0297(7) -0.0060(5) 0.0145(6) -0.0039(5)
C11 0.0267(7) 0.0300(7) 0.0310(7) -0.0065(5) 0.0149(6) -0.0017(5)
C12 0.0302(8) 0.0420(8) 0.0333(7) -0.0115(6) 0.0116(6) -0.0026(6)
C13 0.0348(9) 0.0474(9) 0.0479(9) -0.0209(7) 0.0191(7) -0.0146(7)
C14 0.0490(10) 0.0377(8) 0.0535(10) -0.0145(7) 0.0317(8) -0.0175(7)
C15 0.0419(9) 0.0347(8) 0.0394(8) -0.0043(6) 0.0229(7) -0.0077(6)
C16 0.0280(7) 0.0267(7) 0.0392(8) -0.0006(5) 0.0149(6) 0.0018(5)
C17 0.0318(8) 0.0350(8) 0.0550(10) -0.0077(7) 0.0217(7) -0.0040(6)
C18 0.0458(10) 0.0372(8) 0.0661(11) -0.0032(8) 0.0377(9) -0.0033(7)
C19 0.0508(10) 0.0325(8) 0.0507(10) 0.0026(7) 0.0313(8) 0.0074(7)
C20 0.0438(9) 0.0370(8) 0.0419(8) -0.0054(6) 0.0184(7) -0.0007(7)
C21 0.0332(8) 0.0325(7) 0.0413(8) -0.0019(6) 0.0167(7) -0.0039(6)
C22 0.0847(15) 0.0506(11) 0.0611(12) 0.0024(9) 0.0487(12) 0.0052(10)

loop_
_atom_type_symbol
_atom_type_description
_atom_type_scat_dispersion_real
_atom_type_scat_dispersion_imag
_atom_type_scat_source
C C 0.0137 0.0067 'International Tables Vol C Tables 4.2.6.8 and 6.1.1.4'
H H 0.0000 0.0000 'International Tables Vol C Tables 4.2.6.8 and 6.1.1.4'
N N 0.0241 0.0134 'International Tables Vol C Tables 4.2.6.8 and 6.1.1.4'
O O 0.0389 0.0241 'International Tables Vol C Tables 4.2.6.8 and 6.1.1.4'
S S 0.2925 0.4295 'International Tables Vol C Tables 4.2.6.8 and 6.1.1.4'

loop_
_geom_angle_atom_site_label_1
_geom_angle_atom_site_label_2
_geom_angle_atom_site_label_3
_geom_angle
_geom_angle_site_symmetry_1
_geom_angle_site_symmetry_3
_geom_angle_publ_flag
O1 S1 N1 105.62(6) . . ?
O1 S1 C16 109.12(7) . . ?
O2 S1 O1 120.48(7) . . ?
O2 S1 N1 104.81(6) . . ?
O2 S1 C16 110.09(7) . . ?
N1 S1 C16 105.56(6) . . ?
C1 N1 S1 114.98(9) . . ?
C11 N1 S1 114.95(9) . . ?
C11 N1 C1 104.37(10) . . ?
C4 N2 C1 120.68(11) . . ?
C10 N2 C1 107.38(11) . . ?
C10 N2 C4 127.77(11) . . ?
N1 C1 H1 110.5 . . ?
N2 C1 N1 104.61(10) . . ?
N2 C1 H1 110.5 . . ?
N2 C1 C2 110.81(11) . . ?
C2 C1 N1 109.85(11) . . ?
C2 C1 H1 110.5 . . ?
C3 C2 C1 176.96(18) . . ?
C2 C3 H3 180.0 . . ?
C5 C4 N2 122.15(13) . . ?
C9 C4 N2 118.75(12) . . ?
C9 C4 C5 119.08(13) . . ?
C4 C5 H5 120.2 . . ?
C6 C5 C4 119.59(14) . . ?
C6 C5 H5 120.2 . . ?
C5 C6 H6 119.4 . . ?
C7 C6 C5 121.29(14) . . ?
C7 C6 H6 119.4 . . ?
C6 C7 H7 120.5 . . ?
C8 C7 C6 119.08(14) . . ?
C8 C7 H7 120.5 . . ?
C7 C8 H8 119.7 . . ?
C7 C8 C9 120.66(15) . . ?
C9 C8 H8 119.7 . . ?
C4 C9 H9 119.9 . . ?
C8 C9 C4 120.28(14) . . ?
C8 C9 H9 119.9 . . ?
C11 C10 N2 109.42(12) . . ?
C15 C10 N2 130.61(13) . . ?
C15 C10 C11 119.90(13) . . ?
C10 C11 N1 109.63(11) . . ?
C12 C11 N1 127.99(13) . . ?
C12 C11 C10 122.38(14) . . ?
C11 C12 H12 121.1 . . ?
C11 C12 C13 117.72(15) . . ?
C13 C12 H12 121.1 . . ?
C12 C13 H13 119.8 . . ?
C14 C13 C12 120.40(15) . . ?
C14 C13 H13 119.8 . . ?
C13 C14 H14 118.9 . . ?
C13 C14 C15 122.17(15) . . ?
C15 C14 H14 118.9 . . ?
C10 C15 C14 117.42(15) . . ?
C10 C15 H15 121.3 . . ?
C14 C15 H15 121.3 . . ?
C17 C16 S1 119.62(12) . . ?
C21 C16 S1 119.54(11) . . ?
C21 C16 C17 120.66(14) . . ?
C16 C17 H17 120.6 . . ?
C18 C17 C16 118.83(15) . . ?
C18 C17 H17 120.6 . . ?
C17 C18 H18 119.1 . . ?
C17 C18 C19 121.73(15) . . ?
C19 C18 H18 119.1 . . ?
C18 C19 C20 118.25(15) . . ?
C18 C19 C22 121.20(16) . . ?
C20 C19 C22 120.55(16) . . ?
C19 C20 H20 119.3 . . ?
C21 C20 C19 121.44(15) . . ?
C21 C20 H20 119.3 . . ?
C16 C21 H21 120.5 . . ?
C20 C21 C16 119.07(14) . . ?
C20 C21 H21 120.5 . . ?
C19 C22 H22A 109.5 . . ?
C19 C22 H22B 109.5 . . ?
C19 C22 H22C 109.5 . . ?
H22A C22 H22B 109.5 . . ?
H22A C22 H22C 109.5 . . ?
H22B C22 H22C 109.5 . . ?

loop_
_geom_bond_atom_site_label_1
_geom_bond_atom_site_label_2
_geom_bond_distance
_geom_bond_site_symmetry_2
_geom_bond_publ_flag
S1 O1 1.4292(11) . ?
S1 O2 1.4259(11) . ?
S1 N1 1.6850(12) . ?
S1 C16 1.7531(15) . ?
N1 C1 1.4916(17) . ?
N1 C11 1.4449(17) . ?
N2 C1 1.4714(17) . ?
N2 C4 1.4071(17) . ?
N2 C10 1.3986(17) . ?
C1 H1 0.9900 . ?
C1 C2 1.473(2) . ?
C2 C3 1.179(2) . ?
C3 H3 0.9400 . ?
C4 C5 1.394(2) . ?
C4 C9 1.394(2) . ?
C5 H5 0.9400 . ?
C5 C6 1.382(2) . ?
C6 H6 0.9400 . ?
C6 C7 1.381(2) . ?
C7 H7 0.9400 . ?
C7 C8 1.379(2) . ?
C8 H8 0.9400 . ?
C8 C9 1.382(2) . ?
C9 H9 0.9400 . ?
C10 C11 1.393(2) . ?
C10 C15 1.389(2) . ?
C11 C12 1.3760(19) . ?
C12 H12 0.9400 . ?
C12 C13 1.389(2) . ?
C13 H13 0.9400 . ?
C13 C14 1.377(2) . ?
C14 H14 0.9400 . ?
C14 C15 1.395(2) . ?
C15 H15 0.9400 . ?
C16 C17 1.391(2) . ?
C16 C21 1.388(2) . ?
C17 H17 0.9400 . ?
C17 C18 1.380(2) . ?
C18 H18 0.9400 . ?
C18 C19 1.386(2) . ?
C19 C20 1.387(2) . ?
C19 C22 1.506(2) . ?
C20 H20 0.9400 . ?
C20 C21 1.382(2) . ?
C21 H21 0.9400 . ?
C22 H22A 0.9700 . ?
C22 H22B 0.9700 . ?
C22 H22C 0.9700 . ?

loop_
_geom_torsion_atom_site_label_1
_geom_torsion_atom_site_label_2
_geom_torsion_atom_site_label_3
_geom_torsion_atom_site_label_4
_geom_torsion
_geom_torsion_site_symmetry_1
_geom_torsion_site_symmetry_2
_geom_torsion_site_symmetry_3
_geom_torsion_site_symmetry_4
_geom_torsion_publ_flag
S1 N1 C1 N2 -106.08(10) . . . . ?
S1 N1 C1 C2 134.94(10) . . . . ?
S1 N1 C11 C10 112.37(11) . . . . ?
S1 N1 C11 C12 -67.22(16) . . . . ?
S1 C16 C17 C18 -173.90(12) . . . . ?
S1 C16 C21 C20 174.34(12) . . . . ?
O1 S1 N1 C1 -55.83(10) . . . . ?
O1 S1 N1 C11 -177.07(9) . . . . ?
O1 S1 C16 C17 -165.62(12) . . . . ?
O1 S1 C16 C21 19.08(14) . . . . ?
O2 S1 N1 C1 175.95(9) . . . . ?
O2 S1 N1 C11 54.71(11) . . . . ?
O2 S1 C16 C17 -31.32(14) . . . . ?
O2 S1 C16 C21 153.38(12) . . . . ?
N1 S1 C16 C17 81.28(13) . . . . ?
N1 S1 C16 C21 -94.02(13) . . . . ?
N1 C11 C12 C13 179.94(13) . . . . ?
N2 C4 C5 C6 178.04(13) . . . . ?
N2 C4 C9 C8 -177.03(13) . . . . ?
N2 C10 C11 N1 1.99(15) . . . . ?
N2 C10 C11 C12 -178.40(12) . . . . ?
N2 C10 C15 C14 177.61(14) . . . . ?
C1 N1 C11 C10 -14.50(14) . . . . ?
C1 N1 C11 C12 165.91(13) . . . . ?
C1 N2 C4 C5 -147.04(13) . . . . ?
C1 N2 C4 C9 31.36(19) . . . . ?
C1 N2 C10 C11 11.75(15) . . . . ?
C1 N2 C10 C15 -165.29(14) . . . . ?
C4 N2 C1 N1 138.52(12) . . . . ?
C4 N2 C1 C2 -103.16(14) . . . . ?
C4 N2 C10 C11 -145.03(13) . . . . ?
C4 N2 C10 C15 37.9(2) . . . . ?
C4 C5 C6 C7 -0.7(2) . . . . ?
C5 C4 C9 C8 1.4(2) . . . . ?
C5 C6 C7 C8 0.7(2) . . . . ?
C6 C7 C8 C9 0.4(2) . . . . ?
C7 C8 C9 C4 -1.5(2) . . . . ?
C9 C4 C5 C6 -0.3(2) . . . . ?
C10 N2 C1 N1 -20.23(13) . . . . ?
C10 N2 C1 C2 98.09(13) . . . . ?
C10 N2 C4 C5 7.0(2) . . . . ?
C10 N2 C4 C9 -174.60(13) . . . . ?
C10 C11 C12 C13 0.4(2) . . . . ?
C11 N1 C1 N2 20.76(12) . . . . ?
C11 N1 C1 C2 -98.21(12) . . . . ?
C11 C10 C15 C14 0.8(2) . . . . ?
C11 C12 C13 C14 0.3(2) . . . . ?
C12 C13 C14 C15 -0.4(2) . . . . ?
C13 C14 C15 C10 -0.1(2) . . . . ?
C15 C10 C11 N1 179.39(12) . . . . ?
C15 C10 C11 C12 -1.0(2) . . . . ?
C16 S1 N1 C1 59.70(10) . . . . ?
C16 S1 N1 C11 -61.54(11) . . . . ?
C16 C17 C18 C19 -0.7(2) . . . . ?
C17 C16 C21 C20 -0.9(2) . . . . ?
C17 C18 C19 C20 -0.4(2) . . . . ?
C17 C18 C19 C22 178.88(16) . . . . ?
C18 C19 C20 C21 0.9(2) . . . . ?
C19 C20 C21 C16 -0.2(2) . . . . ?
C21 C16 C17 C18 1.3(2) . . . . ?
C22 C19 C20 C21 -178.43(15) . . . . ?
